data_9002989
loop_
_publ_author_name
'Ondrus, P.'
'Skala, R.'
'Veselovsky, F.'
'Sejkora, J.'
'Vitti, C.'

_publ_section_title
;
 Cejkaite, the triclinic polymorph of Na4(UO2)(CO3)3 - a new mineral
 from Jachymov, Czech Republic
;
_journal_name_full 'American Mineralogist'
_journal_page_first 686
_journal_page_last 693
_journal_volume 88
_journal_year 2003
_chemical_formula_structural Na4(UO2)(CO3)3
_chemical_formula_sum 'C3 Na4 O11 U'
_chemical_name_mineral Cejkaite
_space_group_IT_number 2
_symmetry_space_group_name_Hall '-P 1'
_symmetry_space_group_name_H-M 'P -1'
_cell_angle_alpha 90.73
_cell_angle_beta 90.82
_cell_angle_gamma 120.00
_cell_length_a 9.291
_cell_length_b 9.292
_cell_length_c 12.895
_cell_formula_units_Z 4
_cell_volume 963.750
_database_code_amcsd 0003078
_exptl_crystal_density_diffrn 3.736
_cod_original_formula_sum 'Na4 U C3 O11'
_cod_database_code 9002989

loop_
_space_group_symop_operation_xyz
x,y,z
-x,-y,-z

loop_
_atom_site_label
_atom_site_fract_x
_atom_site_fract_y
_atom_site_fract_z
Na1 0.00000 0.00000 0.00000
Na1a 0.00000 0.00000 0.50000
Na2 0.00000 0.00000 0.25300
Na3 0.43180 0.30560 0.12220
Na3a 0.11480 0.69040 0.36730
Na3b 0.31760 0.43850 0.37770
Na3c 0.42840 0.12490 0.61660
Na3d 0.12510 0.43450 0.87140
Na3e 0.31000 0.88240 0.87840
U1 0.32680 0.66090 0.12990
U1a 0.32400 0.65830 0.62790
C1 0.07860 0.32290 0.14200
C1a 0.25490 0.92950 0.14900
C1b 0.33400 0.07510 0.39300
C1c 0.07300 0.75480 0.63700
C1d 0.25520 0.31690 0.67430
C1e 0.32190 0.25680 0.85500
O1 0.33480 0.66890 0.27230
O1a 0.33320 0.67180 0.77010
O2 0.33400 0.67060 0.98920
O2a 0.32390 0.67130 0.48710
O11 0.03900 0.43910 0.13400
O11a 0.40070 0.95060 0.12600
O11b 0.46320 0.05420 0.39400
O11c 0.03940 0.60030 0.63500
O11d 0.39700 0.44300 0.64700
O11e 0.45200 0.40580 0.86500
O12 0.14610 0.77060 0.15300
O12a 0.23570 0.37680 0.16300
O12b 0.38650 0.23490 0.39500
O12c 0.15260 0.37470 0.67200
O12d 0.23360 0.85540 0.65000
O12e 0.38030 0.15450 0.85900
O13 0.21390 0.03380 0.12600
O13a 0.04520 0.22160 0.38210
O13b 0.18440 0.96710 0.38130
O13c 0.21580 0.18650 0.62430
O13d 0.03560 0.82110 0.87530
O13e 0.17760 0.21550 0.88040

loop_
_cod_related_entry_id
_cod_related_entry_database
_cod_related_entry_code
1 AMCSD 0003078
